data_7032792
loop_
_publ_author_name
'Saeki, Masahiro'
'Dai, Kotaro'
'Ichimura, Shuhei'
'Tamaki, Yoshinori'
'Tomono, Kazuaki'
'Miyamura, Kazuo'

_publ_section_title
;
 Five types of odd-even effect and crystal structure changes brought about
 by \w-phenylalkyl group in [Ni(dmit)2] complex salts.
;
_journal_issue 45
_journal_name_full 'Dalton transactions (Cambridge, England : 2003)'
_journal_page_first 17067
_journal_page_last 17074
_journal_paper_doi 10.1039/c4dt02320j
_journal_volume 43
_journal_year 2014
_chemical_formula_sum 'C20 H24 N Ni S10'
_chemical_formula_weight 657.71
_chemical_name_systematic
;

?

;
_space_group_IT_number 14
_symmetry_cell_setting monoclinic
_symmetry_space_group_name_Hall '-P 2yn'
_symmetry_space_group_name_H-M 'P 1 21/n 1'
_atom_sites_solution_hydrogens geom
_atom_sites_solution_primary direct
_atom_sites_solution_secondary difmap
_audit_creation_method SHELXL-97
_cell_angle_alpha 90.00
_cell_angle_beta 96.4420(10)
_cell_angle_gamma 90.00
_cell_formula_units_Z 8
_cell_length_a 8.5705(8)
_cell_length_b 36.825(4)
_cell_length_c 17.6749(17)
_cell_measurement_reflns_used 2703
_cell_measurement_temperature 173
_cell_measurement_theta_max 21.27
_cell_measurement_theta_min 2.38
_cell_volume 5543.1(10)
_computing_cell_refinement 'Bruker SMART'
_computing_data_collection 'Bruker SMART'
_computing_data_reduction 'Bruker SAINT'
_computing_molecular_graphics 'Bruker SHELXTL'
_computing_publication_material 'Bruker SHELXTL'
_computing_structure_refinement 'SHELXL-97 (Sheldrick, 1997)'
_computing_structure_solution 'SHELXS-97 (Sheldrick, 1990)'
_diffrn_ambient_temperature 173
_diffrn_detector_area_resol_mean 8.333
_diffrn_measured_fraction_theta_full 0.995
_diffrn_measured_fraction_theta_max 0.917
_diffrn_measurement_device_type 'CCD area detector'
_diffrn_measurement_method 'phi and omega scans'
_diffrn_radiation_monochromator graphite
_diffrn_radiation_source 'fine-focus sealed tube'
_diffrn_radiation_type MoK\a
_diffrn_radiation_wavelength 0.71073
_diffrn_reflns_av_R_equivalents 0.1290
_diffrn_reflns_av_sigmaI/netI 0.1902
_diffrn_reflns_limit_h_max 11
_diffrn_reflns_limit_h_min -11
_diffrn_reflns_limit_k_max 49
_diffrn_reflns_limit_k_min -31
_diffrn_reflns_limit_l_max 22
_diffrn_reflns_limit_l_min -23
_diffrn_reflns_number 31148
_diffrn_reflns_theta_full 25.00
_diffrn_reflns_theta_max 28.52
_diffrn_reflns_theta_min 2.02
_exptl_absorpt_coefficient_mu 1.466
_exptl_absorpt_correction_T_max 0.9303
_exptl_absorpt_correction_T_min 0.6434
_exptl_absorpt_correction_type analytical
_exptl_absorpt_process_details
;
XPREP; Bruker AXS2000
;
_exptl_crystal_colour black
_exptl_crystal_density_diffrn 1.576
_exptl_crystal_density_method 'not measured'
_exptl_crystal_description block
_exptl_crystal_F_000 2712
_exptl_crystal_size_max 0.33
_exptl_crystal_size_mid 0.14
_exptl_crystal_size_min 0.05
_refine_diff_density_max 0.815
_refine_diff_density_min -0.645
_refine_diff_density_rms 0.090
_refine_ls_extinction_method none
_refine_ls_goodness_of_fit_ref 0.787
_refine_ls_hydrogen_treatment constr
_refine_ls_matrix_type full
_refine_ls_number_parameters 716
_refine_ls_number_reflns 12937
_refine_ls_number_restraints 55
_refine_ls_restrained_S_all 0.786
_refine_ls_R_factor_all 0.1608
_refine_ls_R_factor_gt 0.0583
_refine_ls_shift/su_max 0.001
_refine_ls_shift/su_mean 0.000
_refine_ls_structure_factor_coef Fsqd
_refine_ls_weighting_details 'calc w=1/[\s^2^(Fo^2^)+(0.0000P)^2^+0.5697P] where P=(Fo^2^+2Fc^2^)/3'
_refine_ls_weighting_scheme calc
_refine_ls_wR_factor_gt 0.1048
_refine_ls_wR_factor_ref 0.1265
_reflns_number_gt 4589
_reflns_number_total 12937
_reflns_threshold_expression >2sigma(I)
_cod_data_source_file c4dt02320j2.cif
_cod_data_source_block tmc5d
_cod_depositor_comments
;
The following automatic conversions were performed:

'_symmetry_cell_setting' value 'Monoclinic' changed to 'monoclinic'
according to
/usr/data/users/saulius/crontab/automatic-downloads/rss-feeds/RSC/lib/dictionaries/cif_core.dic
dictionary named 'cif_core.dic' version 2.4.2 from 2011-04-26.

Automatic conversion script
Id: cif_fix_values 2827 2014-09-09 07:05:25Z andrius 

 Adding full bibliography for 7032789--7032792.cif.
;
_cod_original_cell_volume 5543.2(9)
_cod_original_sg_symbol_H-M P2(1)/n
_cod_database_code 7032792

loop_
_symmetry_equiv_pos_as_xyz
'x, y, z'
'-x+1/2, y+1/2, -z+1/2'
'-x, -y, -z'
'x-1/2, -y-1/2, z-1/2'

loop_
_atom_site_label
_atom_site_type_symbol
_atom_site_fract_x
_atom_site_fract_y
_atom_site_fract_z
_atom_site_U_iso_or_equiv
_atom_site_adp_type
_atom_site_occupancy
_atom_site_symmetry_multiplicity
_atom_site_calc_flag
_atom_site_refinement_flags
_atom_site_disorder_assembly
_atom_site_disorder_group
C1 C 0.6556(8) -0.08123(17) 0.4028(4) 0.0684(19) Uani 1 1 d . . .
C2 C 0.7635(8) -0.07485(18) 0.4649(3) 0.070(2) Uani 1 1 d . . .
C3 C 0.7693(9) -0.14393(19) 0.4394(3) 0.087(2) Uani 1 1 d . . .
C4 C 0.5108(7) 0.07487(16) 0.3832(3) 0.0583(17) Uani 1 1 d . . .
C5 C 0.6185(8) 0.08118(18) 0.4446(3) 0.069(2) Uani 1 1 d . . .
C6 C 0.4991(7) 0.14488(18) 0.4015(3) 0.072(2) Uani 1 1 d . . .
C7 C 0.5916(6) -0.04161(13) 0.8867(3) 0.0383(13) Uani 1 1 d . . .
C8 C 0.7126(6) -0.04984(13) 0.9384(3) 0.0395(13) Uani 1 1 d . . .
C9 C 0.6362(6) -0.11113(15) 0.8718(3) 0.0569(16) Uani 1 1 d . . .
C10 C 0.6233(6) 0.11178(14) 0.9799(3) 0.0474(15) Uani 1 1 d . . .
C11 C 0.7504(6) 0.10521(14) 1.0268(3) 0.0417(14) Uani 1 1 d . . .
C12 C 0.7035(6) 0.17480(15) 1.0363(3) 0.0594(17) Uani 1 1 d . . .
C13 C -0.1140(7) 1.0050(2) 0.7993(3) 0.102(3) Uani 1 1 d . . .
H13A H -0.0677 0.9976 0.8502 0.153 Uiso 1 1 calc R . .
H13B H -0.1927 0.9871 0.7795 0.153 Uiso 1 1 calc R . .
H13C H -0.1641 1.0288 0.8023 0.153 Uiso 1 1 calc R . .
C14 C -0.0579(7) 1.0167(2) 0.6688(3) 0.091(2) Uani 1 1 d . . .
H14A H -0.1422 0.9996 0.6519 0.136 Uiso 1 1 calc R . .
H14B H 0.0241 1.0153 0.6344 0.136 Uiso 1 1 calc R . .
H14C H -0.1004 1.0414 0.6681 0.136 Uiso 1 1 calc R . .
C15 C 0.1252(8) 1.0366(2) 0.7767(3) 0.101(3) Uani 1 1 d . . .
H15A H 0.0715 1.0601 0.7744 0.152 Uiso 1 1 calc R . .
H15B H 0.2119 1.0373 0.7450 0.152 Uiso 1 1 calc R . .
H15C H 0.1667 1.0313 0.8295 0.152 Uiso 1 1 calc R . .
C16 C 0.1005(7) 0.9718(2) 0.7495(4) 0.090(3) Uani 1 1 d D . .
H16A H 0.1576 0.9689 0.8010 0.108 Uiso 1 1 calc R . .
H16B H 0.1802 0.9738 0.7133 0.108 Uiso 1 1 calc R . .
C17 C 0.0044(7) 0.9374(2) 0.7303(3) 0.085(2) Uani 1 1 d D . .
H17A H -0.0623 0.9323 0.7713 0.102 Uiso 1 1 calc R . .
H17B H -0.0652 0.9410 0.6823 0.102 Uiso 1 1 calc R . .
C18 C 0.1125(7) 0.9053(2) 0.7217(4) 0.105(3) Uani 1 1 d D . .
H18A H 0.1924 0.9048 0.7668 0.126 Uiso 1 1 calc R . .
H18B H 0.1687 0.9098 0.6766 0.126 Uiso 1 1 calc R . .
C19 C 0.0366(8) 0.8677(2) 0.7132(4) 0.091(2) Uani 1 1 d D . .
H19A H -0.0459 0.8678 0.6692 0.109 Uiso 1 1 calc R . .
H19B H -0.0139 0.8619 0.7594 0.109 Uiso 1 1 calc R . .
C20 C 0.1582(8) 0.8381(3) 0.7011(5) 0.123(4) Uani 1 1 d D . .
H20A H 0.2046 0.8440 0.6537 0.148 Uiso 1 1 calc R . .
H20B H 0.2436 0.8398 0.7436 0.148 Uiso 1 1 calc R . .
C21 C 0.1035(12) 0.7990(3) 0.6956(6) 0.109(3) Uani 1 1 d . . .
C22 C 0.1934(11) 0.7738(3) 0.7379(6) 0.142(4) Uani 1 1 d . . .
H22 H 0.2868 0.7810 0.7682 0.171 Uiso 1 1 calc R . .
C23 C 0.1466(17) 0.7378(4) 0.7358(8) 0.179(6) Uani 1 1 d . . .
H23 H 0.2048 0.7205 0.7671 0.214 Uiso 1 1 calc R . .
C24 C 0.0169(18) 0.7271(4) 0.6889(9) 0.196(6) Uani 1 1 d . . .
H24 H -0.0142 0.7023 0.6866 0.236 Uiso 1 1 calc R . .
C25 C -0.0699(16) 0.7536(5) 0.6438(7) 0.175(5) Uani 1 1 d . . .
H25 H -0.1606 0.7467 0.6110 0.210 Uiso 1 1 calc R . .
C26 C -0.0232(13) 0.7890(4) 0.6475(6) 0.138(4) Uani 1 1 d . . .
H26 H -0.0798 0.8067 0.6164 0.166 Uiso 1 1 calc R . .
C27 C 0.855(3) 0.7076(5) -0.1304(13) 0.125(10) Uani 0.573(5) 1 d PD A 1
H27A H 0.8894 0.7008 -0.1795 0.187 Uiso 0.573(5) 1 calc PR A 1
H27B H 0.7866 0.6886 -0.1137 0.187 Uiso 0.573(5) 1 calc PR A 1
H27C H 0.9464 0.7107 -0.0926 0.187 Uiso 0.573(5) 1 calc PR A 1
C28 C 0.8604(11) 0.7705(3) -0.1725(6) 0.078(4) Uani 0.573(5) 1 d PD A 1
H28A H 0.8738 0.7638 -0.2251 0.116 Uiso 0.573(5) 1 calc PR A 1
H28B H 0.9635 0.7723 -0.1427 0.116 Uiso 0.573(5) 1 calc PR A 1
H28C H 0.8064 0.7939 -0.1721 0.116 Uiso 0.573(5) 1 calc PR A 1
C29 C 0.6221(18) 0.7375(4) -0.1925(9) 0.083(5) Uani 0.573(5) 1 d PD A 1
H29A H 0.5674 0.7609 -0.2000 0.125 Uiso 0.573(5) 1 calc PR A 1
H29B H 0.5532 0.7199 -0.1715 0.125 Uiso 0.573(5) 1 calc PR A 1
H29C H 0.6505 0.7287 -0.2414 0.125 Uiso 0.573(5) 1 calc PR A 1
C30 C 0.7235(19) 0.7561(5) -0.0656(7) 0.071(6) Uani 0.573(5) 1 d PD A 1
H30A H 0.6667 0.7363 -0.0426 0.085 Uiso 0.573(5) 1 calc PR A 1
H30B H 0.6466 0.7760 -0.0776 0.085 Uiso 0.573(5) 1 calc PR A 1
C31 C 0.8463(16) 0.7704(4) -0.0032(9) 0.048(4) Uani 0.573(5) 1 d PD A 1
H31A H 0.8516 0.7519 0.0375 0.057 Uiso 0.573(5) 1 calc PR A 1
H31B H 0.9474 0.7688 -0.0252 0.057 Uiso 0.573(5) 1 calc PR A 1
C32 C 0.8524(16) 0.8066(3) 0.0383(7) 0.113(6) Uani 0.573(5) 1 d PD A 1
H32A H 0.7451 0.8101 0.0528 0.135 Uiso 0.573(5) 1 calc PR A 1
H32B H 0.8644 0.8250 -0.0017 0.135 Uiso 0.573(5) 1 calc PR A 1
C33 C 0.9611(14) 0.8195(4) 0.1072(7) 0.076(5) Uani 0.573(5) 1 d PD A 1
H33A H 1.0710 0.8196 0.0950 0.091 Uiso 0.573(5) 1 calc PR A 1
H33B H 0.9541 0.8027 0.1504 0.091 Uiso 0.573(5) 1 calc PR A 1
C34 C 0.9145(18) 0.8579(4) 0.1299(9) 0.106(6) Uani 0.573(5) 1 d PD A 1
H34A H 0.9227 0.8749 0.0871 0.127 Uiso 0.573(5) 1 calc PR A 1
H34B H 0.8044 0.8579 0.1419 0.127 Uiso 0.573(5) 1 calc PR A 1
C35 C 1.0239(16) 0.8700(4) 0.1995(8) 0.067(4) Uani 0.573(5) 1 d PD A 1
C36 C 1.1583(17) 0.8888(4) 0.1887(10) 0.066(4) Uani 0.573(5) 1 d P A 1
H36 H 1.1827 0.8943 0.1389 0.079 Uiso 0.573(5) 1 calc PR A 1
C37 C 1.254(2) 0.8991(4) 0.2502(11) 0.077(5) Uani 0.573(5) 1 d P A 1
H37 H 1.3519 0.9100 0.2427 0.093 Uiso 0.573(5) 1 calc PR A 1
C38 C 1.219(2) 0.8947(5) 0.3225(9) 0.072(5) Uani 0.573(5) 1 d P A 1
H38 H 1.2815 0.9054 0.3645 0.087 Uiso 0.573(5) 1 calc PR A 1
C39 C 1.092(3) 0.8747(10) 0.3321(17) 0.088(8) Uani 0.573(5) 1 d P A 1
H39 H 1.0752 0.8677 0.3823 0.106 Uiso 0.573(5) 1 calc PR A 1
C40 C 0.984(4) 0.8638(11) 0.2733(13) 0.076(7) Uani 0.573(5) 1 d P A 1
H40 H 0.8880 0.8526 0.2820 0.091 Uiso 0.573(5) 1 calc PR A 1
C27A C 0.908(2) 0.7113(7) -0.0980(16) 0.086(9) Uani 0.427(5) 1 d PD A 2
H27D H 0.9731 0.7266 -0.1271 0.129 Uiso 0.427(5) 1 calc PR A 2
H27E H 0.8890 0.6880 -0.1240 0.129 Uiso 0.427(5) 1 calc PR A 2
H27F H 0.9623 0.7072 -0.0469 0.129 Uiso 0.427(5) 1 calc PR A 2
C28A C 0.6669(16) 0.7091(4) -0.0389(7) 0.091(6) Uani 0.427(5) 1 d PD A 2
H28D H 0.7343 0.7045 0.0087 0.137 Uiso 0.427(5) 1 calc PR A 2
H28E H 0.6320 0.6859 -0.0622 0.137 Uiso 0.427(5) 1 calc PR A 2
H28F H 0.5753 0.7233 -0.0281 0.137 Uiso 0.427(5) 1 calc PR A 2
C29A C 0.657(3) 0.7291(7) -0.1659(10) 0.126(14) Uani 0.427(5) 1 d PD A 2
H29D H 0.5577 0.7416 -0.1610 0.189 Uiso 0.427(5) 1 calc PR A 2
H29E H 0.6354 0.7039 -0.1816 0.189 Uiso 0.427(5) 1 calc PR A 2
H29F H 0.7119 0.7414 -0.2043 0.189 Uiso 0.427(5) 1 calc PR A 2
C30A C 0.773(3) 0.7671(4) -0.0636(14) 0.138(17) Uani 0.427(5) 1 d PD A 2
H30C H 0.6708 0.7759 -0.0494 0.165 Uiso 0.427(5) 1 calc PR A 2
H30D H 0.8049 0.7832 -0.1040 0.165 Uiso 0.427(5) 1 calc PR A 2
C31A C 0.896(2) 0.7683(8) 0.0057(11) 0.141(17) Uani 0.427(5) 1 d PD A 2
H31C H 0.9606 0.7459 0.0102 0.169 Uiso 0.427(5) 1 calc PR A 2
H31D H 0.9655 0.7897 0.0047 0.169 Uiso 0.427(5) 1 calc PR A 2
C32A C 0.7898(14) 0.7710(3) 0.0689(6) 0.046(4) Uani 0.427(5) 1 d PD A 2
H32C H 0.7639 0.7469 0.0889 0.055 Uiso 0.427(5) 1 calc PR A 2
H32D H 0.6921 0.7846 0.0529 0.055 Uiso 0.427(5) 1 calc PR A 2
C33A C 0.9025(16) 0.7924(3) 0.1255(6) 0.049(4) Uani 0.427(5) 1 d PD A 2
H33C H 1.0117 0.7856 0.1183 0.059 Uiso 0.427(5) 1 calc PR A 2
H33D H 0.8843 0.7855 0.1779 0.059 Uiso 0.427(5) 1 calc PR A 2
C34A C 0.8837(15) 0.8339(3) 0.1165(6) 0.059(5) Uani 0.427(5) 1 d PD A 2
H34C H 0.9073 0.8414 0.0653 0.071 Uiso 0.427(5) 1 calc PR A 2
H34D H 0.7745 0.8410 0.1225 0.071 Uiso 0.427(5) 1 calc PR A 2
C35A C 0.9984(15) 0.8523(3) 0.1781(6) 0.054(5) Uani 0.427(5) 1 d PRD A 2
C36A C 1.1435(15) 0.8662(3) 0.1670(6) 0.064(6) Uani 0.427(5) 1 d PRD A 2
H36A H 1.1721 0.8652 0.1167 0.077 Uiso 0.427(5) 1 calc PR A 2
C37A C 1.252(2) 0.8817(7) 0.2218(9) 0.072(9) Uani 0.427(5) 1 d PD A 2
H37A H 1.3502 0.8902 0.2093 0.087 Uiso 0.427(5) 1 calc PR A 2
C38A C 1.212(3) 0.8843(6) 0.2956(10) 0.050(6) Uani 0.427(5) 1 d PDU A 2
H38A H 1.2830 0.8948 0.3345 0.060 Uiso 0.427(5) 1 calc PR A 2
C39A C 1.067(4) 0.8715(13) 0.312(2) 0.062(11) Uani 0.427(5) 1 d PDU A 2
H39A H 1.0355 0.8738 0.3618 0.074 Uiso 0.427(5) 1 calc PR A 2
C40A C 0.971(6) 0.8552(16) 0.2537(12) 0.069(10) Uani 0.427(5) 1 d PD A 2
H40A H 0.8757 0.8449 0.2668 0.083 Uiso 0.427(5) 1 calc PR A 2
N1 N 0.0105(5) 1.00724(17) 0.7479(2) 0.0690(16) Uani 1 1 d . . .
N2 N 0.7661(11) 0.7424(3) -0.1390(5) 0.061(3) Uani 0.573(5) 1 d PD A 1
N2A N 0.7563(15) 0.7296(4) -0.0919(8) 0.087(6) Uani 0.427(5) 1 d PD A 2
Ni1 Ni 0.63745(9) 0.00036(2) 0.42525(4) 0.0611(2) Uani 1 1 d . . .
Ni2 Ni 0.66820(7) 0.030991(17) 0.96013(3) 0.03668(18) Uani 1 1 d . . .
S1 S 0.5463(2) -0.04609(5) 0.35960(9) 0.0751(5) Uani 1 1 d . . .
S2 S 0.7993(2) -0.03181(5) 0.49996(8) 0.0722(5) Uani 1 1 d . . .
S3 S 0.6334(2) -0.12572(5) 0.37211(11) 0.0867(6) Uani 1 1 d . . .
S4 S 0.8627(3) -0.11275(5) 0.50224(9) 0.0993(7) Uani 1 1 d . . .
S5 S 0.8153(3) -0.18780(6) 0.44260(11) 0.1254(9) Uani 1 1 d . . .
S6 S 0.47523(19) 0.03157(5) 0.34873(9) 0.0695(5) Uani 1 1 d . . .
S7 S 0.7283(2) 0.04764(5) 0.48824(8) 0.0742(5) Uani 1 1 d . . .
S8 S 0.4083(2) 0.11219(5) 0.34064(10) 0.0774(6) Uani 1 1 d . . .
S9 S 0.6360(2) 0.12721(5) 0.47045(9) 0.0788(6) Uani 1 1 d . . .
S10 S 0.4554(2) 0.18838(6) 0.39346(12) 0.0973(7) Uani 1 1 d . . .
S11 S 0.83265(17) 0.06238(4) 1.03587(7) 0.0481(4) Uani 1 1 d . . .
S12 S 0.52214(16) 0.07726(4) 0.92753(9) 0.0530(4) Uani 1 1 d . . .
S13 S 0.83659(19) 0.14304(4) 1.07388(8) 0.0597(4) Uani 1 1 d . . .
S14 S 0.55807(18) 0.15655(4) 0.97218(11) 0.0716(5) Uani 1 1 d . . .
S15 S 0.7150(2) 0.21881(4) 1.05600(12) 0.0839(6) Uani 1 1 d . . .
S16 S 0.80363(16) -0.01667(4) 0.99614(7) 0.0417(3) Uani 1 1 d . . .
S17 S 0.51425(15) 0.00128(4) 0.87729(7) 0.0417(3) Uani 1 1 d . . .
S18 S 0.77555(18) -0.09484(4) 0.93993(9) 0.0596(4) Uani 1 1 d . . .
S19 S 0.50809(17) -0.07774(4) 0.83189(8) 0.0499(4) Uani 1 1 d . . .
S20 S 0.6164(2) -0.15366(4) 0.84352(12) 0.0968(7) Uani 1 1 d . . .

loop_
_atom_site_aniso_label
_atom_site_aniso_U_11
_atom_site_aniso_U_22
_atom_site_aniso_U_33
_atom_site_aniso_U_23
_atom_site_aniso_U_13
_atom_site_aniso_U_12
C1 0.076(5) 0.071(5) 0.065(4) -0.002(4) 0.036(4) 0.002(4)
C2 0.093(6) 0.084(5) 0.038(3) 0.010(4) 0.030(4) -0.005(4)
C3 0.137(7) 0.076(5) 0.058(4) 0.015(4) 0.047(5) -0.016(5)
C4 0.056(4) 0.066(4) 0.058(4) -0.005(4) 0.029(4) 0.005(3)
C5 0.082(5) 0.088(5) 0.040(4) -0.010(4) 0.025(4) -0.012(4)
C6 0.070(5) 0.081(5) 0.067(4) -0.012(4) 0.024(4) 0.012(4)
C7 0.035(3) 0.043(3) 0.037(3) 0.008(3) 0.004(3) 0.000(3)
C8 0.038(3) 0.032(3) 0.049(3) 0.016(3) 0.008(3) 0.005(3)
C9 0.043(4) 0.042(4) 0.083(4) 0.003(3) -0.003(3) -0.007(3)
C10 0.045(4) 0.041(3) 0.060(4) 0.001(3) 0.021(3) 0.002(3)
C11 0.044(4) 0.043(3) 0.039(3) 0.000(3) 0.011(3) -0.003(3)
C12 0.053(4) 0.046(4) 0.083(4) -0.017(3) 0.022(4) -0.005(3)
C13 0.064(5) 0.200(9) 0.049(4) 0.018(5) 0.035(4) -0.005(5)
C14 0.083(5) 0.152(7) 0.035(3) 0.031(4) -0.007(3) 0.021(5)
C15 0.066(5) 0.166(8) 0.068(4) 0.025(5) -0.006(4) -0.012(6)
C16 0.043(4) 0.160(8) 0.068(4) 0.056(5) 0.012(4) 0.003(5)
C17 0.052(5) 0.148(7) 0.055(4) 0.029(5) 0.006(4) 0.003(5)
C18 0.049(5) 0.175(9) 0.095(6) 0.066(6) 0.024(4) 0.012(6)
C19 0.071(5) 0.141(8) 0.059(4) 0.033(5) 0.005(4) 0.000(6)
C20 0.062(6) 0.190(10) 0.122(7) 0.062(8) 0.030(5) 0.034(7)
C21 0.081(7) 0.145(9) 0.101(7) 0.049(7) 0.014(6) 0.020(7)
C22 0.100(8) 0.171(11) 0.151(9) 0.076(9) -0.005(7) 0.040(8)
C23 0.192(15) 0.152(13) 0.184(13) 0.080(11) -0.014(10) 0.039(11)
C24 0.184(16) 0.177(14) 0.217(17) 0.035(12) -0.025(11) -0.015(12)
C25 0.162(13) 0.237(18) 0.115(9) 0.017(11) -0.034(8) -0.030(13)
C26 0.107(9) 0.194(13) 0.105(8) 0.067(9) -0.028(7) -0.019(9)
C27 0.19(2) 0.070(13) 0.110(18) 0.001(12) 0.021(16) 0.055(16)
C28 0.044(7) 0.076(9) 0.117(10) 0.002(8) 0.027(7) 0.004(7)
C29 0.072(12) 0.080(11) 0.094(12) -0.009(12) -0.010(9) -0.030(10)
C30 0.097(14) 0.057(10) 0.062(11) 0.010(8) 0.020(9) -0.006(10)
C31 0.018(7) 0.044(9) 0.081(11) -0.021(8) 0.003(7) 0.017(6)
C32 0.098(12) 0.136(15) 0.103(11) 0.016(12) 0.009(10) 0.049(11)
C33 0.050(9) 0.098(13) 0.075(10) 0.036(9) -0.015(8) -0.002(9)
C34 0.098(14) 0.147(19) 0.068(11) -0.018(12) -0.011(10) -0.021(13)
C35 0.048(9) 0.093(13) 0.059(10) -0.009(9) 0.003(7) 0.005(8)
C36 0.069(11) 0.062(11) 0.075(11) 0.005(8) 0.039(10) -0.011(8)
C37 0.077(11) 0.081(15) 0.077(11) 0.002(10) 0.022(9) -0.015(10)
C38 0.091(12) 0.086(14) 0.040(8) -0.014(8) 0.012(9) -0.010(10)
C39 0.054(12) 0.13(2) 0.082(16) 0.047(15) 0.017(12) -0.022(11)
C40 0.044(12) 0.10(2) 0.089(14) 0.028(17) 0.030(14) -0.010(13)
C27A 0.077(15) 0.070(16) 0.12(2) 0.027(15) 0.041(16) 0.039(12)
C28A 0.084(13) 0.098(14) 0.095(13) 0.008(12) 0.028(11) 0.007(11)
C29A 0.14(3) 0.15(3) 0.083(19) 0.061(18) 0.01(2) 0.07(2)
C30A 0.12(3) 0.17(3) 0.13(3) 0.06(2) 0.04(2) 0.13(3)
C31A 0.09(2) 0.10(2) 0.25(4) 0.09(2) 0.09(2) 0.016(16)
C32A 0.054(9) 0.044(9) 0.044(8) 0.011(7) 0.017(8) 0.011(7)
C33A 0.061(10) 0.054(10) 0.035(8) 0.005(7) 0.008(7) 0.001(8)
C34A 0.054(13) 0.063(14) 0.059(12) -0.006(11) 0.000(10) 0.010(11)
C35A 0.079(15) 0.052(12) 0.034(11) -0.014(9) 0.020(10) -0.023(10)
C36A 0.106(18) 0.051(12) 0.038(9) 0.002(9) 0.014(11) 0.013(11)
C37A 0.064(17) 0.077(19) 0.08(2) 0.030(16) 0.041(17) 0.013(16)
C38A 0.050(9) 0.050(9) 0.051(10) 0.000(8) 0.011(8) -0.005(7)
C39A 0.061(14) 0.062(12) 0.064(14) 0.007(8) 0.012(9) -0.012(9)
C40A 0.09(2) 0.08(2) 0.041(13) -0.004(12) 0.017(13) 0.022(15)
N1 0.037(3) 0.132(5) 0.039(3) 0.027(3) 0.006(3) 0.002(4)
N2 0.056(8) 0.046(7) 0.083(9) -0.012(7) 0.019(7) 0.003(6)
N2A 0.089(13) 0.078(14) 0.097(15) 0.030(12) 0.020(11) 0.042(11)
Ni1 0.0651(5) 0.0768(6) 0.0453(4) 0.0029(4) 0.0234(4) -0.0070(5)
Ni2 0.0362(4) 0.0370(4) 0.0379(4) 0.0020(3) 0.0085(3) -0.0007(3)
S1 0.0678(12) 0.0848(13) 0.0748(11) -0.0086(11) 0.0177(10) -0.0046(11)
S2 0.1009(14) 0.0785(13) 0.0398(8) 0.0045(9) 0.0192(9) -0.0007(11)
S3 0.1031(16) 0.0821(14) 0.0810(13) -0.0142(12) 0.0370(13) -0.0037(12)
S4 0.181(2) 0.0811(14) 0.0388(9) 0.0101(10) 0.0259(13) 0.0173(15)
S5 0.231(3) 0.0744(15) 0.0772(13) 0.0096(12) 0.0472(17) 0.0002(18)
S6 0.0596(11) 0.0786(13) 0.0708(11) -0.0115(10) 0.0099(9) 0.0001(10)
S7 0.0949(14) 0.0850(13) 0.0427(9) 0.0067(10) 0.0072(10) -0.0117(11)
S8 0.0631(12) 0.0856(14) 0.0833(12) -0.0234(11) 0.0076(10) 0.0147(10)
S9 0.0963(15) 0.0868(14) 0.0551(10) -0.0110(10) 0.0160(11) -0.0106(12)
S10 0.1018(16) 0.0831(15) 0.1097(15) -0.0226(13) 0.0239(14) 0.0104(13)
S11 0.0575(10) 0.0413(9) 0.0440(8) -0.0001(7) -0.0006(7) 0.0006(8)
S12 0.0381(9) 0.0399(9) 0.0795(11) -0.0038(8) -0.0002(8) -0.0014(7)
S13 0.0766(12) 0.0472(10) 0.0552(9) -0.0104(8) 0.0070(9) -0.0068(9)
S14 0.0472(10) 0.0383(10) 0.1275(15) -0.0141(10) 0.0028(10) 0.0046(8)
S15 0.0734(13) 0.0441(10) 0.1362(17) -0.0294(11) 0.0204(12) -0.0043(9)
S16 0.0431(8) 0.0417(8) 0.0387(7) 0.0072(7) -0.0022(7) -0.0030(7)
S17 0.0373(8) 0.0377(8) 0.0490(8) 0.0029(7) -0.0007(7) 0.0032(7)
S18 0.0613(11) 0.0330(9) 0.0803(11) 0.0124(8) -0.0108(9) 0.0029(8)
S19 0.0524(10) 0.0378(8) 0.0574(9) 0.0005(7) -0.0031(8) -0.0043(7)
S20 0.1153(17) 0.0305(10) 0.1364(17) -0.0047(11) -0.0220(14) -0.0035(10)

loop_
_atom_type_symbol
_atom_type_description
_atom_type_scat_dispersion_real
_atom_type_scat_dispersion_imag
_atom_type_scat_source
C C 0.0033 0.0016 'International Tables Vol C Tables 4.2.6.8 and 6.1.1.4'
H H 0.0000 0.0000 'International Tables Vol C Tables 4.2.6.8 and 6.1.1.4'
N N 0.0061 0.0033 'International Tables Vol C Tables 4.2.6.8 and 6.1.1.4'
S S 0.1246 0.1234 'International Tables Vol C Tables 4.2.6.8 and 6.1.1.4'
Ni Ni 0.3393 1.1124 'International Tables Vol C Tables 4.2.6.8 and 6.1.1.4'

loop_
_geom_angle_atom_site_label_1
_geom_angle_atom_site_label_2
_geom_angle_atom_site_label_3
_geom_angle
C2 C1 S1 120.6(5)
C2 C1 S3 116.9(6)
S1 C1 S3 122.5(4)
C1 C2 S2 121.6(6)
C1 C2 S4 115.2(6)
S2 C2 S4 123.2(4)
S5 C3 S3 123.1(5)
S5 C3 S4 122.2(5)
S3 C3 S4 114.7(4)
C5 C4 S6 121.1(5)
C5 C4 S8 118.0(5)
S6 C4 S8 120.9(4)
C4 C5 S7 122.2(5)
C4 C5 S9 113.7(5)
S7 C5 S9 124.1(4)
S10 C6 S9 124.0(4)
S10 C6 S8 122.5(4)
S9 C6 S8 113.5(4)
C8 C7 S17 122.5(4)
C8 C7 S19 116.3(4)
S17 C7 S19 121.1(3)
C7 C8 S16 120.6(4)
C7 C8 S18 116.2(4)
S16 C8 S18 123.2(3)
S20 C9 S18 126.0(4)
S20 C9 S19 120.6(3)
S18 C9 S19 113.4(3)
C11 C10 S14 117.3(5)
C11 C10 S12 121.9(4)
S14 C10 S12 120.8(4)
C10 C11 S11 121.8(4)
C10 C11 S13 115.5(4)
S11 C11 S13 122.6(3)
S15 C12 S13 124.3(4)
S15 C12 S14 122.7(4)
S13 C12 S14 112.9(3)
N1 C13 H13A 109.5
N1 C13 H13B 109.5
H13A C13 H13B 109.5
N1 C13 H13C 109.5
H13A C13 H13C 109.5
H13B C13 H13C 109.5
N1 C14 H14A 109.5
N1 C14 H14B 109.5
H14A C14 H14B 109.5
N1 C14 H14C 109.5
H14A C14 H14C 109.5
H14B C14 H14C 109.5
N1 C15 H15A 109.5
N1 C15 H15B 109.5
H15A C15 H15B 109.5
N1 C15 H15C 109.5
H15A C15 H15C 109.5
H15B C15 H15C 109.5
N1 C16 C17 116.7(5)
N1 C16 H16A 108.1
C17 C16 H16A 108.1
N1 C16 H16B 108.1
C17 C16 H16B 108.1
H16A C16 H16B 107.3
C18 C17 C16 110.3(6)
C18 C17 H17A 109.6
C16 C17 H17A 109.6
C18 C17 H17B 109.6
C16 C17 H17B 109.6
H17A C17 H17B 108.1
C17 C18 C19 117.2(6)
C17 C18 H18A 108.0
C19 C18 H18A 108.0
C17 C18 H18B 108.0
C19 C18 H18B 108.0
H18A C18 H18B 107.3
C18 C19 C20 111.6(6)
C18 C19 H19A 109.3
C20 C19 H19A 109.3
C18 C19 H19B 109.3
C20 C19 H19B 109.3
H19A C19 H19B 108.0
C21 C20 C19 118.1(7)
C21 C20 H20A 107.8
C19 C20 H20A 107.8
C21 C20 H20B 107.8
C19 C20 H20B 107.8
H20A C20 H20B 107.1
C26 C21 C22 121.3(11)
C26 C21 C20 121.3(10)
C22 C21 C20 117.2(11)
C21 C22 C23 119.3(12)
C21 C22 H22 120.3
C23 C22 H22 120.3
C24 C23 C22 120.5(13)
C24 C23 H23 119.8
C22 C23 H23 119.8
C23 C24 C25 118.7(16)
C23 C24 H24 120.6
C25 C24 H24 120.6
C26 C25 C24 119.9(14)
C26 C25 H25 120.0
C24 C25 H25 120.0
C21 C26 C25 120.1(12)
C21 C26 H26 120.0
C25 C26 H26 120.0
N2 C30 C31 122.2(12)
N2 C30 H30A 106.8
C31 C30 H30A 106.8
N2 C30 H30B 106.8
C31 C30 H30B 106.8
H30A C30 H30B 106.6
C32 C31 C30 129.3(13)
C32 C31 H31A 105.0
C30 C31 H31A 105.0
C32 C31 H31B 105.0
C30 C31 H31B 105.0
H31A C31 H31B 105.8
C31 C32 C33 130.1(12)
C31 C32 H32A 104.8
C33 C32 H32A 104.8
C31 C32 H32B 104.8
C33 C32 H32B 104.8
H32A C32 H32B 105.8
C32 C33 C34 110.0(10)
C32 C33 H33A 109.7
C34 C33 H33A 109.7
C32 C33 H33B 109.7
C34 C33 H33B 109.7
H33A C33 H33B 108.2
C35 C34 C33 109.0(11)
C35 C34 H34A 109.9
C33 C34 H34A 109.9
C35 C34 H34B 109.9
C33 C34 H34B 109.9
H34A C34 H34B 108.3
C36 C35 C40 120.3(15)
C36 C35 C34 118.9(15)
C40 C35 C34 120.7(16)
C37 C36 C35 118.5(16)
C37 C36 H36 120.8
C35 C36 H36 120.8
C36 C37 C38 123.3(17)
C36 C37 H37 118.4
C38 C37 H37 118.4
C39 C38 C37 117(2)
C39 C38 H38 121.5
C37 C38 H38 121.5
C38 C39 C40 124(3)
C38 C39 H39 118.2
C40 C39 H39 118.2
C39 C40 C35 116(2)
C39 C40 H40 121.8
C35 C40 H40 121.8
N2A C27A H27D 109.5
N2A C27A H27E 109.5
H27D C27A H27E 109.5
N2A C27A H27F 109.5
H27D C27A H27F 109.5
H27E C27A H27F 109.5
N2A C28A H28D 109.5
N2A C28A H28E 109.5
H28D C28A H28E 109.5
N2A C28A H28F 109.5
H28D C28A H28F 109.5
H28E C28A H28F 109.5
N2A C29A H29D 109.5
N2A C29A H29E 109.5
H29D C29A H29E 109.5
N2A C29A H29F 109.5
H29D C29A H29F 109.5
H29E C29A H29F 109.5
N2A C30A C31A 109.3(16)
N2A C30A H30C 109.8
C31A C30A H30C 109.8
N2A C30A H30D 109.8
C31A C30A H30D 109.8
H30C C30A H30D 108.3
C32A C31A C30A 100.0(16)
C32A C31A H31C 111.8
C30A C31A H31C 111.8
C32A C31A H31D 111.8
C30A C31A H31D 111.8
H31C C31A H31D 109.5
C31A C32A C33A 97.3(12)
C31A C32A H32C 112.3
C33A C32A H32C 112.3
C31A C32A H32D 112.3
C33A C32A H32D 112.3
H32C C32A H32D 109.9
C32A C33A C34A 113.1(10)
C32A C33A H33C 109.0
C34A C33A H33C 109.0
C32A C33A H33D 109.0
C34A C33A H33D 109.0
H33C C33A H33D 107.8
C35A C34A C33A 108.2(6)
C35A C34A H34C 110.1
C33A C34A H34C 110.1
C35A C34A H34D 110.1
C33A C34A H34D 110.1
H34C C34A H34D 108.4
C36A C35A C40A 111.2(18)
C36A C35A C34A 125.3
C40A C35A C34A 123.4(18)
C35A C36A C37A 126.6(9)
C35A C36A H36A 116.7
C37A C36A H36A 116.7
C36A C37A C38A 118.0(16)
C36A C37A H37A 121.0
C38A C37A H37A 121.0
C39A C38A C37A 120(2)
C39A C38A H38A 120.1
C37A C38A H38A 120.1
C40A C39A C38A 117(3)
C40A C39A H39A 121.3
C38A C39A H39A 121.3
C39A C40A C35A 127(3)
C39A C40A H40A 116.6
C35A C40A H40A 116.6
C13 N1 C14 110.7(5)
C13 N1 C15 108.6(5)
C14 N1 C15 108.7(5)
C13 N1 C16 109.9(5)
C14 N1 C16 111.4(5)
C15 N1 C16 107.4(5)
C30 N2 C28 108.3(10)
C30 N2 C29 109.4(9)
C28 N2 C29 106.4(10)
C30 N2 C27 112.4(11)
C28 N2 C27 110.3(13)
C29 N2 C27 109.9(10)
C30A N2A C27A 113.7(11)
C30A N2A C29A 109.7(10)
C27A N2A C29A 110.6(12)
C30A N2A C28A 107.5(12)
C27A N2A C28A 109.6(15)
C29A N2A C28A 105.4(12)
S2 Ni1 S6 178.74(7)
S2 Ni1 S1 93.60(8)
S6 Ni1 S1 85.22(7)
S2 Ni1 S7 87.55(7)
S6 Ni1 S7 93.63(7)
S1 Ni1 S7 178.51(7)
S12 Ni2 S17 85.80(6)
S12 Ni2 S16 176.66(6)
S17 Ni2 S16 93.18(6)
S12 Ni2 S11 93.52(6)
S17 Ni2 S11 175.40(6)
S16 Ni2 S11 87.74(6)
C1 S1 Ni1 102.2(2)
C2 S2 Ni1 102.1(3)
C3 S3 C1 96.4(3)
C2 S4 C3 96.8(3)
C4 S6 Ni1 101.3(2)
C5 S7 Ni1 101.8(2)
C6 S8 C4 96.3(3)
C6 S9 C5 98.6(3)
C11 S11 Ni2 101.5(2)
C10 S12 Ni2 101.3(2)
C12 S13 C11 97.6(3)
C12 S14 C10 96.6(3)
C8 S16 Ni2 102.08(17)
C7 S17 Ni2 101.61(19)
C9 S18 C8 97.6(3)
C9 S19 C7 96.5(3)

loop_
_geom_bond_atom_site_label_1
_geom_bond_atom_site_label_2
_geom_bond_distance
C1 C2 1.374(8)
C1 S1 1.724(7)
C1 S3 1.730(7)
C2 S2 1.717(7)
C2 S4 1.726(7)
C3 S5 1.663(7)
C3 S3 1.706(7)
C3 S4 1.730(7)
C4 C5 1.364(8)
C4 S6 1.722(6)
C4 S8 1.754(6)
C5 S7 1.686(7)
C5 S9 1.758(7)
C6 S10 1.648(7)
C6 S9 1.721(7)
C6 S8 1.740(7)
C7 C8 1.338(6)
C7 S17 1.714(5)
C7 S19 1.751(5)
C8 S16 1.721(5)
C8 S18 1.742(5)
C9 S20 1.647(6)
C9 S18 1.707(6)
C9 S19 1.744(6)
C10 C11 1.315(7)
C10 S14 1.742(5)
C10 S12 1.745(6)
C11 S11 1.728(5)
C11 S13 1.744(5)
C12 S15 1.658(6)
C12 S13 1.715(6)
C12 S14 1.724(6)
C13 N1 1.480(5)
C13 H13A 0.9800
C13 H13B 0.9800
C13 H13C 0.9800
C14 N1 1.496(6)
C14 H14A 0.9800
C14 H14B 0.9800
C14 H14C 0.9800
C15 N1 1.510(8)
C15 H15A 0.9800
C15 H15B 0.9800
C15 H15C 0.9800
C16 N1 1.513(7)
C16 C17 1.531(7)
C16 H16A 0.9900
C16 H16B 0.9900
C17 C18 1.518(7)
C17 H17A 0.9900
C17 H17B 0.9900
C18 C19 1.533(7)
C18 H18A 0.9900
C18 H18B 0.9900
C19 C20 1.538(7)
C19 H19A 0.9900
C19 H19B 0.9900
C20 C21 1.514(11)
C20 H20A 0.9900
C20 H20B 0.9900
C21 C26 1.352(12)
C21 C22 1.373(11)
C22 C23 1.383(14)
C22 H22 0.9500
C23 C24 1.368(15)
C23 H23 0.9500
C24 C25 1.418(15)
C24 H24 0.9500
C25 C26 1.365(14)
C25 H25 0.9500
C26 H26 0.9500
C27 N2 1.487(9)
C27 H27A 0.9800
C27 H27B 0.9800
C27 H27C 0.9800
C28 N2 1.477(8)
C28 H28A 0.9800
C28 H28B 0.9800
C28 H28C 0.9800
C29 N2 1.479(8)
C29 H29A 0.9800
C29 H29B 0.9800
C29 H29C 0.9800
C30 N2 1.476(9)
C30 C31 1.530(8)
C30 H30A 0.9900
C30 H30B 0.9900
C31 C32 1.519(8)
C31 H31A 0.9900
C31 H31B 0.9900
C32 C33 1.525(7)
C32 H32A 0.9900
C32 H32B 0.9900
C33 C34 1.533(8)
C33 H33A 0.9900
C33 H33B 0.9900
C34 C35 1.528(9)
C34 H34A 0.9900
C34 H34B 0.9900
C35 C36 1.374(18)
C35 C40 1.40(2)
C36 C37 1.34(3)
C36 H36 0.9500
C37 C38 1.35(2)
C37 H37 0.9500
C38 C39 1.345(19)
C38 H38 0.9500
C39 C40 1.37(3)
C39 H39 0.9500
C40 H40 0.9500
C27A N2A 1.479(9)
C27A H27D 0.9800
C27A H27E 0.9800
C27A H27F 0.9800
C28A N2A 1.481(9)
C28A H28D 0.9800
C28A H28E 0.9800
C28A H28F 0.9800
C29A N2A 1.480(9)
C29A H29D 0.9800
C29A H29E 0.9800
C29A H29F 0.9800
C30A N2A 1.470(9)
C30A C31A 1.526(10)
C30A H30C 0.9900
C30A H30D 0.9900
C31A C32A 1.522(10)
C31A H31C 0.9900
C31A H31D 0.9900
C32A C33A 1.527(9)
C32A H32C 0.9900
C32A H32D 0.9900
C33A C34A 1.543(9)
C33A H33C 0.9900
C33A H33D 0.9900
C34A C35A 1.5390
C34A H34C 0.9900
C34A H34D 0.9900
C35A C36A 1.3805
C35A C40A 1.388(10)
C36A C37A 1.386(10)
C36A H36A 0.9500
C37A C38A 1.388(9)
C37A H37A 0.9500
C38A C39A 1.387(10)
C38A H38A 0.9500
C39A C40A 1.386(10)
C39A H39A 0.9500
C40A H40A 0.9500
Ni1 S2 2.1586(19)
Ni1 S6 2.1591(19)
Ni1 S1 2.1630(19)
Ni1 S7 2.1641(19)
Ni2 S12 2.1542(16)
Ni2 S17 2.1559(15)
Ni2 S16 2.1605(15)
Ni2 S11 2.1660(16)

loop_
_geom_torsion_atom_site_label_1
_geom_torsion_atom_site_label_2
_geom_torsion_atom_site_label_3
_geom_torsion_atom_site_label_4
_geom_torsion
S1 C1 C2 S2 -2.3(7)
S3 C1 C2 S2 178.8(3)
S1 C1 C2 S4 179.6(3)
S3 C1 C2 S4 0.6(6)
S6 C4 C5 S7 2.5(7)
S8 C4 C5 S7 -177.9(3)
S6 C4 C5 S9 -179.8(3)
S8 C4 C5 S9 -0.3(6)
S17 C7 C8 S16 -2.9(6)
S19 C7 C8 S16 -179.6(2)
S17 C7 C8 S18 179.9(2)
S19 C7 C8 S18 3.3(5)
S14 C10 C11 S11 -176.6(2)
S12 C10 C11 S11 3.9(6)
S14 C10 C11 S13 -0.8(5)
S12 C10 C11 S13 179.6(2)
N1 C16 C17 C18 170.8(5)
C16 C17 C18 C19 171.9(6)
C17 C18 C19 C20 177.2(6)
C18 C19 C20 C21 176.9(7)
C19 C20 C21 C26 50.9(13)
C19 C20 C21 C22 -133.0(8)
C26 C21 C22 C23 -5.1(16)
C20 C21 C22 C23 178.8(10)
C21 C22 C23 C24 4(2)
C22 C23 C24 C25 -1(2)
C23 C24 C25 C26 0(2)
C22 C21 C26 C25 4.1(17)
C20 C21 C26 C25 -180.0(10)
C24 C25 C26 C21 -2(2)
N2 C30 C31 C32 126.5(17)
C30 C31 C32 C33 171.0(16)
C31 C32 C33 C34 -177.3(14)
C32 C33 C34 C35 179.5(12)
C33 C34 C35 C36 91.6(18)
C33 C34 C35 C40 -92(3)
C40 C35 C36 C37 4(3)
C34 C35 C36 C37 -179.5(13)
C35 C36 C37 C38 -6(2)
C36 C37 C38 C39 9(3)
C37 C38 C39 C40 -11(5)
C38 C39 C40 C35 9(6)
C36 C35 C40 C39 -5(5)
C34 C35 C40 C39 178(3)
N2A C30A C31A C32A -103.2(19)
C30A C31A C32A C33A -150.2(15)
C31A C32A C33A C34A 90.3(16)
C32A C33A C34A C35A 177.9(7)
C33A C34A C35A C36A 98.8(7)
C33A C34A C35A C40A -78(3)
C40A C35A C36A C37A 0(3)
C34A C35A C36A C37A -177.3(16)
C35A C36A C37A C38A -1(3)
C36A C37A C38A C39A 0(4)
C37A C38A C39A C40A 2(6)
C38A C39A C40A C35A -5(9)
C36A C35A C40A C39A 4(7)
C34A C35A C40A C39A -179(5)
C17 C16 N1 C13 55.9(7)
C17 C16 N1 C14 -67.2(7)
C17 C16 N1 C15 173.9(5)
C31 C30 N2 C28 -53.1(18)
C31 C30 N2 C29 -168.7(15)
C31 C30 N2 C27 69(2)
C31A C30A N2A C27A -46(2)
C31A C30A N2A C29A -170.8(18)
C31A C30A N2A C28A 75.1(18)
C2 C1 S1 Ni1 2.0(5)
S3 C1 S1 Ni1 -179.1(3)
S2 Ni1 S1 C1 -0.97(19)
S6 Ni1 S1 C1 178.60(19)
S7 Ni1 S1 C1 140(3)
C1 C2 S2 Ni1 1.2(5)
S4 C2 S2 Ni1 179.2(3)
S6 Ni1 S2 C2 -20(3)
S1 Ni1 S2 C2 0.10(19)
S7 Ni1 S2 C2 -178.96(19)
S5 C3 S3 C1 -178.0(4)
S4 C3 S3 C1 -0.7(4)
C2 C1 S3 C3 0.1(5)
S1 C1 S3 C3 -178.8(3)
C1 C2 S4 C3 -1.0(5)
S2 C2 S4 C3 -179.1(4)
S5 C3 S4 C2 178.3(4)
S3 C3 S4 C2 1.0(4)
C5 C4 S6 Ni1 -0.6(5)
S8 C4 S6 Ni1 179.8(2)
S2 Ni1 S6 C4 -160(3)
S1 Ni1 S6 C4 -179.97(18)
S7 Ni1 S6 C4 -0.90(18)
C4 C5 S7 Ni1 -2.9(5)
S9 C5 S7 Ni1 179.8(3)
S2 Ni1 S7 C5 -178.57(19)
S6 Ni1 S7 C5 1.87(19)
S1 Ni1 S7 C5 41(3)
S10 C6 S8 C4 -179.8(4)
S9 C6 S8 C4 -0.3(3)
C5 C4 S8 C6 0.4(5)
S6 C4 S8 C6 179.9(3)
S10 C6 S9 C5 179.7(4)
S8 C6 S9 C5 0.2(3)
C4 C5 S9 C6 0.0(5)
S7 C5 S9 C6 177.6(3)
C10 C11 S11 Ni2 -2.7(4)
S13 C11 S11 Ni2 -178.2(2)
S12 Ni2 S11 C11 0.72(16)
S17 Ni2 S11 C11 82.2(8)
S16 Ni2 S11 C11 -176.19(16)
C11 C10 S12 Ni2 -2.7(4)
S14 C10 S12 Ni2 177.8(2)
S17 Ni2 S12 C10 -174.77(17)
S16 Ni2 S12 C10 112.9(11)
S11 Ni2 S12 C10 0.68(17)
S15 C12 S13 C11 -179.0(3)
S14 C12 S13 C11 -1.3(3)
C10 C11 S13 C12 1.3(4)
S11 C11 S13 C12 177.0(3)
S15 C12 S14 C10 178.7(3)
S13 C12 S14 C10 0.9(3)
C11 C10 S14 C12 0.0(4)
S12 C10 S14 C12 179.5(3)
C7 C8 S16 Ni2 1.2(4)
S18 C8 S16 Ni2 178.1(2)
S12 Ni2 S16 C8 72.6(11)
S17 Ni2 S16 C8 0.44(16)
S11 Ni2 S16 C8 -175.06(15)
C8 C7 S17 Ni2 2.9(4)
S19 C7 S17 Ni2 179.4(2)
S12 Ni2 S17 C7 -178.34(16)
S16 Ni2 S17 C7 -1.52(16)
S11 Ni2 S17 C7 99.9(8)
S20 C9 S18 C8 -177.7(4)
S19 C9 S18 C8 2.1(3)
C7 C8 S18 C9 -3.3(4)
S16 C8 S18 C9 179.7(3)
S20 C9 S19 C7 179.1(3)
S18 C9 S19 C7 -0.7(3)
C8 C7 S19 C9 -1.5(4)
S17 C7 S19 C9 -178.2(3)
